data_1572853
loop_
_publ_author_name
'Balayan, Kajal'
'Sharma, Himanshu'
'Vanka, Kumar'
'Gonnade, Rajesh G.'
'Sen, Sakya S.'

_publ_section_title
;
 Uncovering diverse reactivity of NHCs with diazoalkane: C-H activation,
 C[double bond, length as m-dash]C bond formation, and access to
 N-heterocyclic methylenehydrazine.
;
_journal_issue 44
_journal_name_full 'Chemical science'
_journal_page_first 18387
_journal_page_last 18394
_journal_paper_doi 10.1039/d4sc05740f
_journal_volume 15
_journal_year 2024
_chemical_formula_moiety 'C15 H30 N4 Si'
_chemical_formula_sum 'C15 H30 N4 Si'
_chemical_formula_weight 294.52
_space_group_crystal_system triclinic
_space_group_IT_number 2
_space_group_name_Hall '-P 1'
_space_group_name_H-M_alt 'P -1'
_atom_sites_solution_hydrogens geom
_audit_creation_method SHELXL-2018/3
_audit_update_record
;
2024-04-10 deposited with the CCDC.	2024-10-07 downloaded from the CCDC.
;
_cell_angle_alpha 105.886(4)
_cell_angle_beta 94.060(5)
_cell_angle_gamma 91.388(4)
_cell_formula_units_Z 8
_cell_length_a 10.1752(12)
_cell_length_b 18.596(3)
_cell_length_c 19.949(3)
_cell_measurement_reflns_used 9665
_cell_measurement_temperature 100(2)
_cell_measurement_theta_max 29.11
_cell_measurement_theta_min 2.35
_cell_volume 3617.7(9)
_computing_cell_refinement 'SAINT (Bruker, 2016)'
_computing_data_collection 'APEX3 (Bruker, 2016)'
_computing_data_reduction 'SAINT (Bruker, 2016)'
_computing_molecular_graphics 'Bruker SHELXTL, Mercury 2020.20'
_computing_publication_material 'Bruker SHELXTL'
_computing_structure_refinement 'SHELXL-2018/3 (Sheldrick, 2018)'
_computing_structure_solution 'SHELXT 2014/5 (Sheldrick, 2014)'
_diffrn_ambient_temperature 100(2)
_diffrn_detector 'Photon II CPAD Area Detector'
_diffrn_detector_area_resol_mean 7.39
_diffrn_measured_fraction_theta_full 0.996
_diffrn_measured_fraction_theta_max 0.996
_diffrn_measurement_device '\k-geometry diffractometer'
_diffrn_measurement_device_type 'Bruker D8 VENTURE Kappa Duo PHOTON II CPAD'
_diffrn_measurement_method '\f and \w scans'
_diffrn_radiation_monochromator 'multilayer mirrors'
_diffrn_radiation_type MoK\a
_diffrn_radiation_wavelength 0.71073
_diffrn_reflns_av_R_equivalents 0.0725
_diffrn_reflns_av_unetI/netI 0.0417
_diffrn_reflns_Laue_measured_fraction_full 0.996
_diffrn_reflns_Laue_measured_fraction_max 0.996
_diffrn_reflns_limit_h_max 12
_diffrn_reflns_limit_h_min -12
_diffrn_reflns_limit_k_max 22
_diffrn_reflns_limit_k_min -22
_diffrn_reflns_limit_l_max 24
_diffrn_reflns_limit_l_min -24
_diffrn_reflns_number 106350
_diffrn_reflns_point_group_measured_fraction_full 0.996
_diffrn_reflns_point_group_measured_fraction_max 0.996
_diffrn_reflns_theta_full 25.242
_diffrn_reflns_theta_max 25.499
_diffrn_reflns_theta_min 2.234
_diffrn_source 'micro-focus sealed tube'
_diffrn_source_type 'Incoatech I\mS HB'
_exptl_absorpt_coefficient_mu 0.128
_exptl_absorpt_correction_T_max 0.1553
_exptl_absorpt_correction_T_min 0.1167
_exptl_absorpt_correction_type multi-scan
_exptl_absorpt_process_details
;
 SADABS 2016/2: Krause, L., Herbst-Irmer, R., Sheldrick G.M. & Stalke D.,
 J. Appl. Cryst. 48 (2015) 3-10
;
_exptl_crystal_colour yellow
_exptl_crystal_density_diffrn 1.081
_exptl_crystal_description block
_exptl_crystal_F_000 1296
_exptl_crystal_size_max 0.320
_exptl_crystal_size_mid 0.240
_exptl_crystal_size_min 0.190
_refine_diff_density_max 0.743
_refine_diff_density_min -0.501
_refine_diff_density_rms 0.098
_refine_ls_extinction_method none
_refine_ls_goodness_of_fit_ref 1.223
_refine_ls_hydrogen_treatment constr
_refine_ls_matrix_type full
_refine_ls_number_parameters 757
_refine_ls_number_reflns 13424
_refine_ls_number_restraints 0
_refine_ls_restrained_S_all 1.223
_refine_ls_R_factor_all 0.1098
_refine_ls_R_factor_gt 0.1004
_refine_ls_shift/su_max 0.000
_refine_ls_shift/su_mean 0.000
_refine_ls_structure_factor_coef Fsqd
_refine_ls_weighting_details 'w=1/[\s^2^(Fo^2^)+25.4928P] where P=(Fo^2^+2Fc^2^)/3'
_refine_ls_weighting_scheme calc
_refine_ls_wR_factor_gt 0.2341
_refine_ls_wR_factor_ref 0.2381
_reflns_Friedel_coverage 0.000
_reflns_number_gt 11761
_reflns_number_total 13424
_reflns_threshold_expression 'I > 2\s(I)'
_cod_data_source_file d4sc05740f2.cif
_cod_data_source_block mo_KB_ItBuTMSCHN2_0m_a
_cod_depositor_comments 'Adding full bibliography for 1572840--1572853.cif.'
_cod_original_cell_volume 3617.7(8)
_cod_database_code 1572853
_shelx_shelxl_version_number 2018/3
_shelx_space_group_comment
;
The symmetry employed for this shelxl refinement is uniquely defined
by the following loop, which should always be used as a source of
symmetry information in preference to the above space-group names.
They are only intended as comments.
;
_shelx_estimated_absorpt_t_min 0.960
_shelx_estimated_absorpt_t_max 0.976

loop_
_space_group_symop_operation_xyz
'x, y, z'
'-x, -y, -z'

loop_
_atom_site_label
_atom_site_type_symbol
_atom_site_fract_x
_atom_site_fract_y
_atom_site_fract_z
_atom_site_U_iso_or_equiv
_atom_site_adp_type
_atom_site_occupancy
_atom_site_site_symmetry_order
_atom_site_calc_flag
_atom_site_refinement_flags_posn
_atom_site_refinement_flags_adp
_atom_site_refinement_flags_occupancy
_atom_site_disorder_assembly
_atom_site_disorder_group
Si1 Si -0.01399(14) 0.80345(8) 0.14424(8) 0.0217(3) Uani 1 1 d . . . . .
Si2 Si 0.87407(13) 0.45010(8) 0.10845(7) 0.0161(3) Uani 1 1 d . . . . .
Si3 Si 0.97396(13) 0.30676(8) 0.61198(7) 0.0176(3) Uani 1 1 d . . . . .
Si4 Si 1.39237(14) 0.00507(9) 0.13907(8) 0.0225(3) Uani 1 1 d . . . . .
N1 N 0.4896(4) 0.7269(2) 0.2274(2) 0.0184(9) Uani 1 1 d . . . . .
N2 N 0.5244(4) 0.8169(2) 0.3272(2) 0.0199(9) Uani 1 1 d . . . . .
N3 N 0.3288(4) 0.8277(2) 0.2634(2) 0.0223(10) Uani 1 1 d . . . . .
N4 N 0.2299(4) 0.7946(2) 0.2127(2) 0.0204(9) Uani 1 1 d . . . . .
N5 N 0.3986(4) 0.4641(2) 0.2964(2) 0.0174(9) Uani 1 1 d . . . . .
N6 N 0.3881(4) 0.3873(2) 0.1890(2) 0.0170(9) Uani 1 1 d . . . . .
N7 N 0.5777(4) 0.4804(2) 0.2349(2) 0.0166(9) Uani 1 1 d . . . . .
N8 N 0.6569(4) 0.4471(2) 0.1825(2) 0.0147(8) Uani 1 1 d . . . . .
N9 N 0.5549(4) 0.2718(2) 0.3538(2) 0.0132(8) Uani 1 1 d . . . . .
N10 N 0.7486(4) 0.3278(2) 0.3517(2) 0.0145(8) Uani 1 1 d . . . . .
N11 N 0.6914(4) 0.2825(2) 0.4548(2) 0.0174(9) Uani 1 1 d . . . . .
N12 N 0.8155(4) 0.2976(2) 0.4902(2) 0.0167(9) Uani 1 1 d . . . . .
N13 N 0.9074(4) 0.1160(2) 0.2264(2) 0.0148(8) Uani 1 1 d . . . . .
N14 N 0.9202(4) 0.0914(2) 0.3293(2) 0.0151(8) Uani 1 1 d . . . . .
N15 N 1.1008(4) 0.0523(2) 0.2674(2) 0.0195(9) Uani 1 1 d . . . . .
N16 N 1.1725(4) 0.0496(2) 0.2108(2) 0.0169(9) Uani 1 1 d . . . . .
C1 C 0.4355(5) 0.7899(3) 0.2690(3) 0.0182(10) Uani 1 1 d . . . . .
C2 C 0.6106(5) 0.7171(3) 0.2614(3) 0.0258(12) Uani 1 1 d . . . . .
H2 H 0.668810 0.678092 0.244840 0.031 Uiso 1 1 calc R U . . .
C3 C 0.6301(5) 0.7716(3) 0.3208(3) 0.0263(12) Uani 1 1 d . . . . .
H3 H 0.705044 0.778213 0.353488 0.032 Uiso 1 1 calc R U . . .
C4 C 0.5112(5) 0.8857(3) 0.3853(3) 0.0235(11) Uani 1 1 d . . . . .
C5 C 0.3840(6) 0.8799(4) 0.4207(3) 0.0389(15) Uani 1 1 d . . . . .
H5A H 0.377785 0.924784 0.459653 0.058 Uiso 1 1 calc R U . . .
H5B H 0.384987 0.835597 0.438346 0.058 Uiso 1 1 calc R U . . .
H5C H 0.307797 0.875418 0.386636 0.058 Uiso 1 1 calc R U . . .
C6 C 0.6287(6) 0.8920(3) 0.4397(3) 0.0292(13) Uani 1 1 d . . . . .
H6A H 0.622205 0.936983 0.478573 0.044 Uiso 1 1 calc R U . . .
H6B H 0.711121 0.895381 0.417837 0.044 Uiso 1 1 calc R U . . .
H6C H 0.627882 0.847721 0.457265 0.044 Uiso 1 1 calc R U . . .
C7 C 0.5150(6) 0.9540(3) 0.3576(3) 0.0318(14) Uani 1 1 d . . . . .
H7A H 0.505463 0.999147 0.395877 0.048 Uiso 1 1 calc R U . . .
H7B H 0.442673 0.949385 0.321299 0.048 Uiso 1 1 calc R U . . .
H7C H 0.599427 0.957662 0.337648 0.048 Uiso 1 1 calc R U . . .
C8 C 0.4396(5) 0.6764(3) 0.1570(3) 0.0182(10) Uani 1 1 d . . . . .
C9 C 0.5443(6) 0.6201(3) 0.1304(3) 0.0257(12) Uani 1 1 d . . . . .
H9A H 0.510710 0.585247 0.085735 0.039 Uiso 1 1 calc R U . . .
H9B H 0.565032 0.592181 0.164622 0.039 Uiso 1 1 calc R U . . .
H9C H 0.624316 0.646911 0.123698 0.039 Uiso 1 1 calc R U . . .
C10 C 0.3154(5) 0.6327(3) 0.1644(3) 0.0229(11) Uani 1 1 d . . . . .
H10A H 0.283229 0.599621 0.118571 0.034 Uiso 1 1 calc R U . . .
H10B H 0.247424 0.667714 0.182353 0.034 Uiso 1 1 calc R U . . .
H10C H 0.335690 0.602678 0.196889 0.034 Uiso 1 1 calc R U . . .
C11 C 0.4172(6) 0.7237(3) 0.1052(3) 0.0251(12) Uani 1 1 d . . . . .
H11A H 0.384650 0.691149 0.059231 0.038 Uiso 1 1 calc R U . . .
H11B H 0.500596 0.749167 0.101214 0.038 Uiso 1 1 calc R U . . .
H11C H 0.352090 0.761080 0.122111 0.038 Uiso 1 1 calc R U . . .
C12 C 0.1337(5) 0.8375(3) 0.2079(3) 0.0240(12) Uani 1 1 d . . . . .
H12 H 0.137828 0.887347 0.237316 0.029 Uiso 1 1 calc R U . . .
C13 C -0.0379(6) 0.6997(3) 0.1238(4) 0.0359(15) Uani 1 1 d . . . . .
H13A H -0.113340 0.682631 0.089121 0.054 Uiso 1 1 calc R U . . .
H13B H -0.054603 0.685925 0.166523 0.054 Uiso 1 1 calc R U . . .
H13C H 0.041651 0.676056 0.104876 0.054 Uiso 1 1 calc R U . . .
C14 C 0.0057(7) 0.8288(3) 0.0611(3) 0.0337(14) Uani 1 1 d . . . . .
H14A H -0.073287 0.811470 0.029040 0.051 Uiso 1 1 calc R U . . .
H14B H 0.082915 0.804863 0.039454 0.051 Uiso 1 1 calc R U . . .
H14C H 0.017886 0.883208 0.071086 0.051 Uiso 1 1 calc R U . . .
C15 C -0.1610(6) 0.8511(4) 0.1843(3) 0.0347(14) Uani 1 1 d . . . . .
H15A H -0.239523 0.834755 0.151693 0.052 Uiso 1 1 calc R U . . .
H15B H -0.146538 0.905419 0.194433 0.052 Uiso 1 1 calc R U . . .
H15C H -0.173965 0.837997 0.227847 0.052 Uiso 1 1 calc R U . . .
C16 C 0.4658(5) 0.4442(3) 0.2361(3) 0.0163(10) Uani 1 1 d . . . . .
C17 C 0.2779(5) 0.3721(3) 0.2226(3) 0.0222(11) Uani 1 1 d . . . . .
H17 H 0.209819 0.334911 0.202839 0.027 Uiso 1 1 calc R U . . .
C18 C 0.2856(5) 0.4191(3) 0.2871(3) 0.0209(11) Uani 1 1 d . . . . .
H18 H 0.223499 0.421088 0.320882 0.025 Uiso 1 1 calc R U . . .
C19 C 0.4440(5) 0.5235(3) 0.3627(3) 0.0223(11) Uani 1 1 d . . . . .
C20 C 0.3409(6) 0.5274(3) 0.4160(3) 0.0288(13) Uani 1 1 d . . . . .
H20A H 0.366906 0.567817 0.458400 0.043 Uiso 1 1 calc R U . . .
H20B H 0.335178 0.479682 0.427917 0.043 Uiso 1 1 calc R U . . .
H20C H 0.254805 0.537116 0.395848 0.043 Uiso 1 1 calc R U . . .
C21 C 0.4548(5) 0.5997(3) 0.3478(3) 0.0237(11) Uani 1 1 d . . . . .
H21A H 0.485554 0.637972 0.390931 0.036 Uiso 1 1 calc R U . . .
H21B H 0.368097 0.612103 0.330570 0.036 Uiso 1 1 calc R U . . .
H21C H 0.517610 0.597812 0.312419 0.036 Uiso 1 1 calc R U . . .
C22 C 0.5759(6) 0.5032(3) 0.3925(3) 0.0271(12) Uani 1 1 d . . . . .
H22A H 0.602763 0.540293 0.437053 0.041 Uiso 1 1 calc R U . . .
H22B H 0.642867 0.502899 0.359442 0.041 Uiso 1 1 calc R U . . .
H22C H 0.566886 0.453544 0.400127 0.041 Uiso 1 1 calc R U . . .
C23 C 0.4020(5) 0.3513(3) 0.1124(3) 0.0184(10) Uani 1 1 d . . . . .
C24 C 0.2730(5) 0.3070(3) 0.0795(3) 0.0292(13) Uani 1 1 d . . . . .
H24A H 0.277496 0.287796 0.028893 0.044 Uiso 1 1 calc R U . . .
H24B H 0.198700 0.339883 0.089109 0.044 Uiso 1 1 calc R U . . .
H24C H 0.260410 0.265010 0.099654 0.044 Uiso 1 1 calc R U . . .
C25 C 0.5127(5) 0.2972(3) 0.1037(3) 0.0190(10) Uani 1 1 d . . . . .
H25A H 0.516884 0.271694 0.053989 0.028 Uiso 1 1 calc R U . . .
H25B H 0.496238 0.260144 0.129212 0.028 Uiso 1 1 calc R U . . .
H25C H 0.596677 0.324831 0.122327 0.028 Uiso 1 1 calc R U . . .
C26 C 0.4211(5) 0.4128(3) 0.0758(3) 0.0213(11) Uani 1 1 d . . . . .
H26A H 0.417805 0.390261 0.025177 0.032 Uiso 1 1 calc R U . . .
H26B H 0.506863 0.439159 0.092259 0.032 Uiso 1 1 calc R U . . .
H26C H 0.350811 0.448296 0.086606 0.032 Uiso 1 1 calc R U . . .
C27 C 0.7618(5) 0.4853(3) 0.1790(3) 0.0177(10) Uani 1 1 d . . . . .
H27 H 0.782382 0.532004 0.212730 0.021 Uiso 1 1 calc R U . . .
C28 C 0.8730(6) 0.3458(3) 0.0815(3) 0.0285(13) Uani 1 1 d . . . . .
H28A H 0.932386 0.329037 0.044233 0.043 Uiso 1 1 calc R U . . .
H28B H 0.783273 0.325593 0.064268 0.043 Uiso 1 1 calc R U . . .
H28C H 0.902637 0.328049 0.121689 0.043 Uiso 1 1 calc R U . . .
C29 C 0.8154(6) 0.4836(3) 0.0318(3) 0.0278(12) Uani 1 1 d . . . . .
H29A H 0.867298 0.461719 -0.007736 0.042 Uiso 1 1 calc R U . . .
H29B H 0.825951 0.538308 0.044172 0.042 Uiso 1 1 calc R U . . .
H29C H 0.722093 0.468388 0.018749 0.042 Uiso 1 1 calc R U . . .
C30 C 1.0457(5) 0.4888(3) 0.1392(3) 0.0213(11) Uani 1 1 d . . . . .
H30A H 1.103155 0.472712 0.100884 0.032 Uiso 1 1 calc R U . . .
H30B H 1.078092 0.470304 0.178551 0.032 Uiso 1 1 calc R U . . .
H30C H 1.045978 0.543549 0.154145 0.032 Uiso 1 1 calc R U . . .
C31 C 0.6753(4) 0.2946(3) 0.3925(2) 0.0137(9) Uani 1 1 d . . . . .
C32 C 0.6717(5) 0.3234(3) 0.2895(3) 0.0173(10) Uani 1 1 d . . . . .
H32 H 0.698406 0.341171 0.251964 0.021 Uiso 1 1 calc R U . . .
C33 C 0.5554(5) 0.2905(3) 0.2916(2) 0.0152(10) Uani 1 1 d . . . . .
H33 H 0.484570 0.281314 0.256207 0.018 Uiso 1 1 calc R U . . .
C34 C 0.4404(4) 0.2357(3) 0.3783(2) 0.0130(9) Uani 1 1 d . . . . .
C35 C 0.4788(5) 0.1600(3) 0.3888(3) 0.0208(11) Uani 1 1 d . . . . .
H35A H 0.401889 0.135164 0.401263 0.031 Uiso 1 1 calc R U . . .
H35B H 0.549488 0.167983 0.426420 0.031 Uiso 1 1 calc R U . . .
H35C H 0.509504 0.128492 0.345378 0.031 Uiso 1 1 calc R U . . .
C36 C 0.3928(5) 0.2883(3) 0.4439(3) 0.0260(12) Uani 1 1 d . . . . .
H36A H 0.314527 0.265526 0.457276 0.039 Uiso 1 1 calc R U . . .
H36B H 0.370503 0.335886 0.434727 0.039 Uiso 1 1 calc R U . . .
H36C H 0.462749 0.297407 0.482048 0.039 Uiso 1 1 calc R U . . .
C37 C 0.3266(5) 0.2200(3) 0.3200(3) 0.0201(11) Uani 1 1 d . . . . .
H37A H 0.251824 0.194927 0.334134 0.030 Uiso 1 1 calc R U . . .
H37B H 0.356627 0.187643 0.276749 0.030 Uiso 1 1 calc R U . . .
H37C H 0.299093 0.267291 0.312001 0.030 Uiso 1 1 calc R U . . .
C38 C 0.8857(5) 0.3634(3) 0.3670(3) 0.0166(10) Uani 1 1 d . . . . .
C39 C 0.9865(5) 0.3039(3) 0.3688(3) 0.0235(11) Uani 1 1 d . . . . .
H39A H 1.075765 0.327066 0.376225 0.035 Uiso 1 1 calc R U . . .
H39B H 0.977455 0.264585 0.324325 0.035 Uiso 1 1 calc R U . . .
H39C H 0.970642 0.281917 0.407094 0.035 Uiso 1 1 calc R U . . .
C40 C 0.9154(5) 0.3975(3) 0.3082(3) 0.0278(13) Uani 1 1 d . . . . .
H40A H 1.000861 0.425211 0.319647 0.042 Uiso 1 1 calc R U . . .
H40B H 0.846270 0.431589 0.302442 0.042 Uiso 1 1 calc R U . . .
H40C H 0.918167 0.357515 0.264549 0.042 Uiso 1 1 calc R U . . .
C41 C 0.8937(5) 0.4269(3) 0.4349(3) 0.0234(11) Uani 1 1 d . . . . .
H41A H 0.983440 0.449615 0.444622 0.035 Uiso 1 1 calc R U . . .
H41B H 0.871494 0.406936 0.473570 0.035 Uiso 1 1 calc R U . . .
H41C H 0.831381 0.464908 0.430159 0.035 Uiso 1 1 calc R U . . .
C42 C 0.8202(5) 0.2911(3) 0.5526(3) 0.0165(10) Uani 1 1 d . . . . .
H42 H 0.740879 0.277636 0.569486 0.020 Uiso 1 1 calc R U . . .
C43 C 1.1160(6) 0.3315(4) 0.5678(3) 0.0365(15) Uani 1 1 d . . . . .
H43A H 1.195109 0.341747 0.600557 0.055 Uiso 1 1 calc R U . . .
H43B H 1.097067 0.376113 0.552324 0.055 Uiso 1 1 calc R U . . .
H43C H 1.130912 0.289720 0.527247 0.055 Uiso 1 1 calc R U . . .
C44 C 1.0023(6) 0.2191(4) 0.6378(4) 0.0418(16) Uani 1 1 d . . . . .
H44A H 1.071869 0.228718 0.676145 0.063 Uiso 1 1 calc R U . . .
H44B H 1.029310 0.180353 0.597681 0.063 Uiso 1 1 calc R U . . .
H44C H 0.920663 0.202114 0.653172 0.063 Uiso 1 1 calc R U . . .
C45 C 0.9508(6) 0.3826(4) 0.6919(3) 0.0433(17) Uani 1 1 d . . . . .
H45A H 1.029122 0.388406 0.724798 0.065 Uiso 1 1 calc R U . . .
H45B H 0.873332 0.370053 0.713673 0.065 Uiso 1 1 calc R U . . .
H45C H 0.937763 0.429596 0.679521 0.065 Uiso 1 1 calc R U . . .
C46 C 0.9867(5) 0.0845(3) 0.2701(3) 0.0161(10) Uani 1 1 d . . . . .
C47 C 0.8026(5) 0.1255(3) 0.3220(3) 0.0180(10) Uani 1 1 d . . . . .
H47 H 0.738706 0.136478 0.355455 0.022 Uiso 1 1 calc R U . . .
C48 C 0.7942(5) 0.1404(3) 0.2603(3) 0.0216(11) Uani 1 1 d . . . . .
H48 H 0.723151 0.163697 0.242270 0.026 Uiso 1 1 calc R U . . .
C49 C 0.9306(5) 0.1233(3) 0.1549(3) 0.0174(10) Uani 1 1 d . . . . .
C50 C 1.0492(5) 0.1766(3) 0.1598(3) 0.0232(11) Uani 1 1 d . . . . .
H50A H 1.064400 0.180841 0.113048 0.035 Uiso 1 1 calc R U . . .
H50B H 1.127383 0.157190 0.179267 0.035 Uiso 1 1 calc R U . . .
H50C H 1.032164 0.226008 0.190237 0.035 Uiso 1 1 calc R U . . .
C51 C 0.9432(5) 0.0468(3) 0.1043(3) 0.0236(11) Uani 1 1 d . . . . .
H51A H 0.960922 0.052633 0.058323 0.035 Uiso 1 1 calc R U . . .
H51B H 0.860932 0.016865 0.100058 0.035 Uiso 1 1 calc R U . . .
H51C H 1.016054 0.021513 0.121648 0.035 Uiso 1 1 calc R U . . .
C52 C 0.8100(5) 0.1595(3) 0.1282(3) 0.0242(12) Uani 1 1 d . . . . .
H52A H 0.821668 0.162618 0.080669 0.036 Uiso 1 1 calc R U . . .
H52B H 0.801969 0.209903 0.159097 0.036 Uiso 1 1 calc R U . . .
H52C H 0.729968 0.128940 0.127713 0.036 Uiso 1 1 calc R U . . .
C53 C 0.9631(5) 0.0650(3) 0.3914(3) 0.0176(10) Uani 1 1 d . . . . .
C54 C 0.9737(6) -0.0200(3) 0.3684(3) 0.0282(13) Uani 1 1 d . . . . .
H54A H 1.001060 -0.037605 0.409071 0.042 Uiso 1 1 calc R U . . .
H54B H 1.039083 -0.033168 0.333780 0.042 Uiso 1 1 calc R U . . .
H54C H 0.887754 -0.043662 0.347657 0.042 Uiso 1 1 calc R U . . .
C55 C 1.0947(5) 0.1044(4) 0.4248(3) 0.0297(13) Uani 1 1 d . . . . .
H55A H 1.120901 0.088771 0.466683 0.045 Uiso 1 1 calc R U . . .
H55B H 1.085413 0.158721 0.437717 0.045 Uiso 1 1 calc R U . . .
H55C H 1.162099 0.091055 0.391323 0.045 Uiso 1 1 calc R U . . .
C56 C 0.8592(5) 0.0844(3) 0.4445(3) 0.0248(12) Uani 1 1 d . . . . .
H56A H 0.884884 0.065710 0.484728 0.037 Uiso 1 1 calc R U . . .
H56B H 0.773694 0.060963 0.422591 0.037 Uiso 1 1 calc R U . . .
H56C H 0.852310 0.138790 0.460137 0.037 Uiso 1 1 calc R U . . .
C57 C 1.2812(5) 0.0157(3) 0.2109(3) 0.0230(11) Uani 1 1 d . . . . .
H57 H 1.305330 -0.004394 0.248705 0.028 Uiso 1 1 calc R U . . .
C58 C 1.5531(6) -0.0272(4) 0.1674(4) 0.0424(17) Uani 1 1 d . . . . .
H58A H 1.613062 -0.032690 0.130106 0.064 Uiso 1 1 calc R U . . .
H58B H 1.539264 -0.075586 0.177140 0.064 Uiso 1 1 calc R U . . .
H58C H 1.591751 0.009557 0.209727 0.064 Uiso 1 1 calc R U . . .
C59 C 1.3217(8) -0.0661(5) 0.0593(4) 0.059(2) Uani 1 1 d . . . . .
H59A H 1.379013 -0.068913 0.021255 0.088 Uiso 1 1 calc R U . . .
H59B H 1.233770 -0.051930 0.045652 0.088 Uiso 1 1 calc R U . . .
H59C H 1.315099 -0.114953 0.068812 0.088 Uiso 1 1 calc R U . . .
C60 C 1.4167(8) 0.0968(4) 0.1204(5) 0.054(2) Uani 1 1 d . . . . .
H60A H 1.461199 0.089756 0.077218 0.081 Uiso 1 1 calc R U . . .
H60B H 1.470910 0.130918 0.159244 0.081 Uiso 1 1 calc R U . . .
H60C H 1.330836 0.118179 0.114880 0.081 Uiso 1 1 calc R U . . .

loop_
_atom_site_aniso_label
_atom_site_aniso_U_11
_atom_site_aniso_U_22
_atom_site_aniso_U_33
_atom_site_aniso_U_23
_atom_site_aniso_U_13
_atom_site_aniso_U_12
Si1 0.0182(7) 0.0212(7) 0.0257(8) 0.0070(6) -0.0023(6) 0.0011(6)
Si2 0.0149(7) 0.0182(7) 0.0152(7) 0.0043(5) 0.0033(5) 0.0004(5)
Si3 0.0158(7) 0.0217(7) 0.0145(7) 0.0038(6) 0.0002(5) 0.0023(5)
Si4 0.0160(7) 0.0254(8) 0.0261(8) 0.0059(6) 0.0064(6) 0.0026(6)
N1 0.017(2) 0.018(2) 0.019(2) 0.0038(18) -0.0027(17) 0.0002(17)
N2 0.020(2) 0.020(2) 0.018(2) 0.0036(18) -0.0027(17) -0.0008(18)
N3 0.017(2) 0.023(2) 0.022(2) -0.0004(19) -0.0055(18) 0.0064(18)
N4 0.018(2) 0.022(2) 0.019(2) 0.0027(18) -0.0004(17) 0.0009(18)
N5 0.014(2) 0.023(2) 0.017(2) 0.0050(18) 0.0054(16) 0.0066(17)
N6 0.015(2) 0.020(2) 0.017(2) 0.0066(17) 0.0021(16) 0.0002(17)
N7 0.015(2) 0.020(2) 0.014(2) 0.0034(17) 0.0041(16) 0.0014(17)
N8 0.016(2) 0.017(2) 0.0119(19) 0.0041(16) 0.0040(16) 0.0039(16)
N9 0.0094(19) 0.014(2) 0.016(2) 0.0046(16) -0.0024(15) -0.0020(15)
N10 0.0112(19) 0.016(2) 0.017(2) 0.0066(17) 0.0000(16) -0.0001(16)
N11 0.016(2) 0.020(2) 0.015(2) 0.0041(17) -0.0020(16) -0.0016(17)
N12 0.016(2) 0.015(2) 0.018(2) 0.0032(17) 0.0000(16) 0.0007(16)
N13 0.016(2) 0.016(2) 0.014(2) 0.0054(16) 0.0031(16) 0.0054(16)
N14 0.015(2) 0.015(2) 0.016(2) 0.0046(17) 0.0033(16) 0.0007(16)
N15 0.018(2) 0.025(2) 0.017(2) 0.0087(18) 0.0050(17) 0.0044(18)
N16 0.015(2) 0.017(2) 0.018(2) 0.0026(17) 0.0054(16) 0.0016(17)
C1 0.016(2) 0.020(3) 0.017(2) 0.005(2) -0.0014(19) -0.003(2)
C2 0.020(3) 0.023(3) 0.033(3) 0.005(2) -0.001(2) 0.004(2)
C3 0.020(3) 0.030(3) 0.027(3) 0.009(2) -0.008(2) -0.002(2)
C4 0.027(3) 0.023(3) 0.018(3) 0.001(2) -0.003(2) -0.004(2)
C5 0.037(4) 0.042(4) 0.028(3) -0.005(3) 0.006(3) -0.008(3)
C6 0.034(3) 0.031(3) 0.021(3) 0.007(2) -0.007(2) -0.006(3)
C7 0.038(3) 0.022(3) 0.031(3) 0.004(2) -0.013(3) -0.001(2)
C8 0.025(3) 0.017(2) 0.013(2) 0.006(2) 0.000(2) 0.000(2)
C9 0.030(3) 0.028(3) 0.018(3) 0.005(2) 0.006(2) 0.005(2)
C10 0.024(3) 0.023(3) 0.018(3) 0.003(2) -0.002(2) -0.003(2)
C11 0.031(3) 0.025(3) 0.023(3) 0.011(2) 0.003(2) 0.003(2)
C12 0.022(3) 0.025(3) 0.022(3) 0.003(2) 0.000(2) 0.008(2)
C13 0.032(3) 0.026(3) 0.050(4) 0.013(3) -0.009(3) -0.007(3)
C14 0.046(4) 0.030(3) 0.024(3) 0.007(3) 0.001(3) -0.004(3)
C15 0.021(3) 0.042(4) 0.039(4) 0.008(3) -0.001(3) 0.008(3)
C16 0.018(2) 0.017(2) 0.016(2) 0.007(2) 0.0067(19) 0.007(2)
C17 0.014(2) 0.028(3) 0.029(3) 0.016(2) 0.001(2) -0.002(2)
C18 0.012(2) 0.027(3) 0.028(3) 0.013(2) 0.008(2) 0.007(2)
C19 0.023(3) 0.027(3) 0.017(3) 0.006(2) 0.003(2) 0.008(2)
C20 0.034(3) 0.035(3) 0.023(3) 0.012(2) 0.014(2) 0.015(3)
C21 0.028(3) 0.020(3) 0.023(3) 0.006(2) 0.006(2) 0.007(2)
C22 0.029(3) 0.031(3) 0.020(3) 0.004(2) 0.003(2) 0.009(2)
C23 0.019(3) 0.019(3) 0.016(2) 0.004(2) 0.000(2) -0.003(2)
C24 0.023(3) 0.033(3) 0.027(3) 0.004(3) -0.004(2) -0.006(2)
C25 0.020(3) 0.020(3) 0.015(2) 0.002(2) 0.001(2) -0.003(2)
C26 0.027(3) 0.022(3) 0.016(2) 0.008(2) -0.001(2) -0.001(2)
C27 0.017(2) 0.016(2) 0.020(3) 0.004(2) 0.001(2) 0.0034(19)
C28 0.032(3) 0.020(3) 0.032(3) 0.002(2) 0.012(2) 0.003(2)
C29 0.027(3) 0.031(3) 0.024(3) 0.007(2) 0.002(2) 0.001(2)
C30 0.017(3) 0.026(3) 0.020(3) 0.004(2) 0.003(2) 0.000(2)
C31 0.011(2) 0.013(2) 0.015(2) 0.0014(19) 0.0034(18) 0.0022(18)
C32 0.021(3) 0.018(2) 0.013(2) 0.0038(19) -0.0016(19) 0.004(2)
C33 0.017(2) 0.014(2) 0.013(2) 0.0032(19) -0.0022(19) 0.0037(19)
C34 0.010(2) 0.013(2) 0.018(2) 0.0058(19) 0.0032(18) 0.0009(18)
C35 0.018(3) 0.019(3) 0.028(3) 0.011(2) 0.002(2) -0.001(2)
C36 0.020(3) 0.032(3) 0.024(3) 0.004(2) 0.007(2) 0.001(2)
C37 0.016(2) 0.023(3) 0.021(3) 0.008(2) -0.005(2) -0.003(2)
C38 0.011(2) 0.017(2) 0.022(3) 0.005(2) 0.0016(19) 0.0002(19)
C39 0.015(2) 0.031(3) 0.024(3) 0.007(2) 0.003(2) 0.007(2)
C40 0.015(3) 0.042(3) 0.032(3) 0.020(3) -0.001(2) -0.006(2)
C41 0.015(2) 0.023(3) 0.029(3) 0.004(2) -0.003(2) 0.002(2)
C42 0.016(2) 0.018(2) 0.016(2) 0.005(2) 0.0011(19) 0.0020(19)
C43 0.023(3) 0.057(4) 0.033(3) 0.018(3) -0.001(2) -0.006(3)
C44 0.032(3) 0.049(4) 0.052(4) 0.031(3) -0.011(3) 0.000(3)
C45 0.034(3) 0.053(4) 0.028(3) -0.012(3) -0.011(3) 0.004(3)
C46 0.021(3) 0.012(2) 0.015(2) 0.0036(19) 0.0004(19) -0.0029(19)
C47 0.015(2) 0.018(2) 0.022(3) 0.005(2) 0.003(2) 0.0030(19)
C48 0.016(2) 0.027(3) 0.025(3) 0.011(2) 0.006(2) 0.008(2)
C49 0.021(3) 0.020(3) 0.013(2) 0.007(2) 0.0015(19) 0.002(2)
C50 0.027(3) 0.022(3) 0.025(3) 0.013(2) 0.006(2) 0.000(2)
C51 0.028(3) 0.024(3) 0.017(3) 0.003(2) 0.004(2) 0.002(2)
C52 0.028(3) 0.028(3) 0.019(3) 0.011(2) 0.002(2) 0.006(2)
C53 0.022(3) 0.019(3) 0.014(2) 0.009(2) -0.001(2) 0.001(2)
C54 0.042(3) 0.024(3) 0.023(3) 0.011(2) 0.012(3) 0.011(3)
C55 0.025(3) 0.044(4) 0.022(3) 0.014(3) -0.006(2) -0.011(3)
C56 0.028(3) 0.034(3) 0.015(3) 0.009(2) 0.002(2) 0.001(2)
C57 0.021(3) 0.026(3) 0.025(3) 0.011(2) 0.002(2) 0.005(2)
C58 0.022(3) 0.060(5) 0.046(4) 0.013(3) 0.008(3) 0.014(3)
C59 0.048(4) 0.085(6) 0.029(4) -0.004(4) -0.001(3) -0.021(4)
C60 0.051(4) 0.052(5) 0.077(6) 0.037(4) 0.037(4) 0.020(4)

loop_
_atom_type_symbol
_atom_type_description
_atom_type_scat_dispersion_real
_atom_type_scat_dispersion_imag
_atom_type_scat_source
C C 0.0033 0.0016 'International Tables Vol C Tables 4.2.6.8 and 6.1.1.4'
H H 0.0000 0.0000 'International Tables Vol C Tables 4.2.6.8 and 6.1.1.4'
N N 0.0061 0.0033 'International Tables Vol C Tables 4.2.6.8 and 6.1.1.4'
Si Si 0.0817 0.0704 'International Tables Vol C Tables 4.2.6.8 and 6.1.1.4'

loop_
_geom_angle_atom_site_label_1
_geom_angle_atom_site_label_2
_geom_angle_atom_site_label_3
_geom_angle
_geom_angle_site_symmetry_1
_geom_angle_site_symmetry_3
_geom_angle_publ_flag
C13 Si1 C14 108.6(3) . . ?
C13 Si1 C15 110.9(3) . . ?
C14 Si1 C15 108.1(3) . . ?
C13 Si1 C12 110.5(3) . . ?
C14 Si1 C12 110.9(3) . . ?
C15 Si1 C12 107.9(3) . . ?
C27 Si2 C28 111.4(2) . . ?
C27 Si2 C30 109.8(2) . . ?
C28 Si2 C30 109.5(3) . . ?
C27 Si2 C29 107.8(2) . . ?
C28 Si2 C29 109.3(3) . . ?
C30 Si2 C29 109.0(2) . . ?
C45 Si3 C43 110.1(3) . . ?
C45 Si3 C42 109.3(3) . . ?
C43 Si3 C42 110.7(3) . . ?
C45 Si3 C44 108.2(3) . . ?
C43 Si3 C44 110.8(3) . . ?
C42 Si3 C44 107.7(3) . . ?
C59 Si4 C60 110.2(4) . . ?
C59 Si4 C58 108.3(4) . . ?
C60 Si4 C58 110.1(3) . . ?
C59 Si4 C57 110.6(3) . . ?
C60 Si4 C57 109.2(3) . . ?
C58 Si4 C57 108.6(3) . . ?
C1 N1 C2 107.6(4) . . ?
C1 N1 C8 130.0(4) . . ?
C2 N1 C8 122.4(4) . . ?
C3 N2 C1 108.7(4) . . ?
C3 N2 C4 125.3(4) . . ?
C1 N2 C4 125.9(4) . . ?
C1 N3 N4 118.3(4) . . ?
C12 N4 N3 113.9(4) . . ?
C18 N5 C16 109.4(4) . . ?
C18 N5 C19 124.9(4) . . ?
C16 N5 C19 125.7(4) . . ?
C16 N6 C17 108.0(4) . . ?
C16 N6 C23 129.3(4) . . ?
C17 N6 C23 122.3(4) . . ?
C16 N7 N8 116.2(4) . . ?
C27 N8 N7 115.7(4) . . ?
C33 N9 C31 109.4(4) . . ?
C33 N9 C34 125.7(4) . . ?
C31 N9 C34 124.8(4) . . ?
C31 N10 C32 107.9(4) . . ?
C31 N10 C38 129.4(4) . . ?
C32 N10 C38 122.6(4) . . ?
C31 N11 N12 117.9(4) . . ?
C42 N12 N11 114.1(4) . . ?
C46 N13 C48 107.8(4) . . ?
C46 N13 C49 129.1(4) . . ?
C48 N13 C49 123.1(4) . . ?
C46 N14 C47 109.2(4) . . ?
C46 N14 C53 126.7(4) . . ?
C47 N14 C53 124.0(4) . . ?
C46 N15 N16 118.3(4) . . ?
C57 N16 N15 114.8(4) . . ?
N3 C1 N1 135.3(5) . . ?
N3 C1 N2 118.4(5) . . ?
N1 C1 N2 106.2(4) . . ?
C3 C2 N1 108.5(5) . . ?
C3 C2 H2 125.8 . . ?
N1 C2 H2 125.8 . . ?
C2 C3 N2 109.0(5) . . ?
C2 C3 H3 125.5 . . ?
N2 C3 H3 125.5 . . ?
N2 C4 C7 109.7(4) . . ?
N2 C4 C5 110.3(4) . . ?
C7 C4 C5 111.5(5) . . ?
N2 C4 C6 107.9(4) . . ?
C7 C4 C6 108.9(4) . . ?
C5 C4 C6 108.3(5) . . ?
C4 C5 H5A 109.5 . . ?
C4 C5 H5B 109.5 . . ?
H5A C5 H5B 109.5 . . ?
C4 C5 H5C 109.5 . . ?
H5A C5 H5C 109.5 . . ?
H5B C5 H5C 109.5 . . ?
C4 C6 H6A 109.5 . . ?
C4 C6 H6B 109.5 . . ?
H6A C6 H6B 109.5 . . ?
C4 C6 H6C 109.5 . . ?
H6A C6 H6C 109.5 . . ?
H6B C6 H6C 109.5 . . ?
C4 C7 H7A 109.5 . . ?
C4 C7 H7B 109.5 . . ?
H7A C7 H7B 109.5 . . ?
C4 C7 H7C 109.5 . . ?
H7A C7 H7C 109.5 . . ?
H7B C7 H7C 109.5 . . ?
N1 C8 C10 109.5(4) . . ?
N1 C8 C9 108.9(4) . . ?
C10 C8 C9 108.0(4) . . ?
N1 C8 C11 109.1(4) . . ?
C10 C8 C11 112.9(4) . . ?
C9 C8 C11 108.3(4) . . ?
C8 C9 H9A 109.5 . . ?
C8 C9 H9B 109.5 . . ?
H9A C9 H9B 109.5 . . ?
C8 C9 H9C 109.5 . . ?
H9A C9 H9C 109.5 . . ?
H9B C9 H9C 109.5 . . ?
C8 C10 H10A 109.5 . . ?
C8 C10 H10B 109.5 . . ?
H10A C10 H10B 109.5 . . ?
C8 C10 H10C 109.5 . . ?
H10A C10 H10C 109.5 . . ?
H10B C10 H10C 109.5 . . ?
C8 C11 H11A 109.5 . . ?
C8 C11 H11B 109.5 . . ?
H11A C11 H11B 109.5 . . ?
C8 C11 H11C 109.5 . . ?
H11A C11 H11C 109.5 . . ?
H11B C11 H11C 109.5 . . ?
N4 C12 Si1 121.4(4) . . ?
N4 C12 H12 119.3 . . ?
Si1 C12 H12 119.3 . . ?
Si1 C13 H13A 109.5 . . ?
Si1 C13 H13B 109.5 . . ?
H13A C13 H13B 109.5 . . ?
Si1 C13 H13C 109.5 . . ?
H13A C13 H13C 109.5 . . ?
H13B C13 H13C 109.5 . . ?
Si1 C14 H14A 109.5 . . ?
Si1 C14 H14B 109.5 . . ?
H14A C14 H14B 109.5 . . ?
Si1 C14 H14C 109.5 . . ?
H14A C14 H14C 109.5 . . ?
H14B C14 H14C 109.5 . . ?
Si1 C15 H15A 109.5 . . ?
Si1 C15 H15B 109.5 . . ?
H15A C15 H15B 109.5 . . ?
Si1 C15 H15C 109.5 . . ?
H15A C15 H15C 109.5 . . ?
H15B C15 H15C 109.5 . . ?
N7 C16 N5 118.6(4) . . ?
N7 C16 N6 135.7(4) . . ?
N5 C16 N6 105.7(4) . . ?
C18 C17 N6 108.2(5) . . ?
C18 C17 H17 125.9 . . ?
N6 C17 H17 125.9 . . ?
C17 C18 N5 108.6(4) . . ?
C17 C18 H18 125.7 . . ?
N5 C18 H18 125.7 . . ?
N5 C19 C22 109.6(4) . . ?
N5 C19 C21 109.7(4) . . ?
C22 C19 C21 111.2(5) . . ?
N5 C19 C20 108.8(4) . . ?
C22 C19 C20 109.3(4) . . ?
C21 C19 C20 108.1(4) . . ?
C19 C20 H20A 109.5 . . ?
C19 C20 H20B 109.5 . . ?
H20A C20 H20B 109.5 . . ?
C19 C20 H20C 109.5 . . ?
H20A C20 H20C 109.5 . . ?
H20B C20 H20C 109.5 . . ?
C19 C21 H21A 109.5 . . ?
C19 C21 H21B 109.5 . . ?
H21A C21 H21B 109.5 . . ?
C19 C21 H21C 109.5 . . ?
H21A C21 H21C 109.5 . . ?
H21B C21 H21C 109.5 . . ?
C19 C22 H22A 109.5 . . ?
C19 C22 H22B 109.5 . . ?
H22A C22 H22B 109.5 . . ?
C19 C22 H22C 109.5 . . ?
H22A C22 H22C 109.5 . . ?
H22B C22 H22C 109.5 . . ?
N6 C23 C25 110.2(4) . . ?
N6 C23 C26 109.0(4) . . ?
C25 C23 C26 113.3(4) . . ?
N6 C23 C24 108.9(4) . . ?
C25 C23 C24 108.2(4) . . ?
C26 C23 C24 107.2(4) . . ?
C23 C24 H24A 109.5 . . ?
C23 C24 H24B 109.5 . . ?
H24A C24 H24B 109.5 . . ?
C23 C24 H24C 109.5 . . ?
H24A C24 H24C 109.5 . . ?
H24B C24 H24C 109.5 . . ?
C23 C25 H25A 109.5 . . ?
C23 C25 H25B 109.5 . . ?
H25A C25 H25B 109.5 . . ?
C23 C25 H25C 109.5 . . ?
H25A C25 H25C 109.5 . . ?
H25B C25 H25C 109.5 . . ?
C23 C26 H26A 109.5 . . ?
C23 C26 H26B 109.5 . . ?
H26A C26 H26B 109.5 . . ?
C23 C26 H26C 109.5 . . ?
H26A C26 H26C 109.5 . . ?
H26B C26 H26C 109.5 . . ?
N8 C27 Si2 120.8(4) . . ?
N8 C27 H27 119.6 . . ?
Si2 C27 H27 119.6 . . ?
Si2 C28 H28A 109.5 . . ?
Si2 C28 H28B 109.5 . . ?
H28A C28 H28B 109.5 . . ?
Si2 C28 H28C 109.5 . . ?
H28A C28 H28C 109.5 . . ?
H28B C28 H28C 109.5 . . ?
Si2 C29 H29A 109.5 . . ?
Si2 C29 H29B 109.5 . . ?
H29A C29 H29B 109.5 . . ?
Si2 C29 H29C 109.5 . . ?
H29A C29 H29C 109.5 . . ?
H29B C29 H29C 109.5 . . ?
Si2 C30 H30A 109.5 . . ?
Si2 C30 H30B 109.5 . . ?
H30A C30 H30B 109.5 . . ?
Si2 C30 H30C 109.5 . . ?
H30A C30 H30C 109.5 . . ?
H30B C30 H30C 109.5 . . ?
N11 C31 N9 117.7(4) . . ?
N11 C31 N10 136.8(4) . . ?
N9 C31 N10 105.5(4) . . ?
C33 C32 N10 108.8(4) . . ?
C33 C32 H32 125.6 . . ?
N10 C32 H32 125.6 . . ?
C32 C33 N9 108.4(4) . . ?
C32 C33 H33 125.8 . . ?
N9 C33 H33 125.8 . . ?
N9 C34 C36 110.5(4) . . ?
N9 C34 C35 109.9(4) . . ?
C36 C34 C35 112.6(4) . . ?
N9 C34 C37 108.0(4) . . ?
C36 C34 C37 108.4(4) . . ?
C35 C34 C37 107.2(4) . . ?
C34 C35 H35A 109.5 . . ?
C34 C35 H35B 109.5 . . ?
H35A C35 H35B 109.5 . . ?
C34 C35 H35C 109.5 . . ?
H35A C35 H35C 109.5 . . ?
H35B C35 H35C 109.5 . . ?
C34 C36 H36A 109.5 . . ?
C34 C36 H36B 109.5 . . ?
H36A C36 H36B 109.5 . . ?
C34 C36 H36C 109.5 . . ?
H36A C36 H36C 109.5 . . ?
H36B C36 H36C 109.5 . . ?
C34 C37 H37A 109.5 . . ?
C34 C37 H37B 109.5 . . ?
H37A C37 H37B 109.5 . . ?
C34 C37 H37C 109.5 . . ?
H37A C37 H37C 109.5 . . ?
H37B C37 H37C 109.5 . . ?
N10 C38 C40 108.5(4) . . ?
N10 C38 C41 110.0(4) . . ?
C40 C38 C41 107.6(4) . . ?
N10 C38 C39 110.0(4) . . ?
C40 C38 C39 107.9(4) . . ?
C41 C38 C39 112.6(4) . . ?
C38 C39 H39A 109.5 . . ?
C38 C39 H39B 109.5 . . ?
H39A C39 H39B 109.5 . . ?
C38 C39 H39C 109.5 . . ?
H39A C39 H39C 109.5 . . ?
H39B C39 H39C 109.5 . . ?
C38 C40 H40A 109.5 . . ?
C38 C40 H40B 109.5 . . ?
H40A C40 H40B 109.5 . . ?
C38 C40 H40C 109.5 . . ?
H40A C40 H40C 109.5 . . ?
H40B C40 H40C 109.5 . . ?
C38 C41 H41A 109.5 . . ?
C38 C41 H41B 109.5 . . ?
H41A C41 H41B 109.5 . . ?
C38 C41 H41C 109.5 . . ?
H41A C41 H41C 109.5 . . ?
H41B C41 H41C 109.5 . . ?
N12 C42 Si3 123.5(4) . . ?
N12 C42 H42 118.2 . . ?
Si3 C42 H42 118.2 . . ?
Si3 C43 H43A 109.5 . . ?
Si3 C43 H43B 109.5 . . ?
H43A C43 H43B 109.5 . . ?
Si3 C43 H43C 109.5 . . ?
H43A C43 H43C 109.5 . . ?
H43B C43 H43C 109.5 . . ?
Si3 C44 H44A 109.5 . . ?
Si3 C44 H44B 109.5 . . ?
H44A C44 H44B 109.5 . . ?
Si3 C44 H44C 109.5 . . ?
H44A C44 H44C 109.5 . . ?
H44B C44 H44C 109.5 . . ?
Si3 C45 H45A 109.5 . . ?
Si3 C45 H45B 109.5 . . ?
H45A C45 H45B 109.5 . . ?
Si3 C45 H45C 109.5 . . ?
H45A C45 H45C 109.5 . . ?
H45B C45 H45C 109.5 . . ?
N15 C46 N14 117.6(4) . . ?
N15 C46 N13 136.5(5) . . ?
N14 C46 N13 105.9(4) . . ?
C48 C47 N14 108.5(4) . . ?
C48 C47 H47 125.7 . . ?
N14 C47 H47 125.7 . . ?
C47 C48 N13 108.6(4) . . ?
C47 C48 H48 125.7 . . ?
N13 C48 H48 125.7 . . ?
N13 C49 C51 110.5(4) . . ?
N13 C49 C50 109.8(4) . . ?
C51 C49 C50 113.3(4) . . ?
N13 C49 C52 108.4(4) . . ?
C51 C49 C52 108.0(4) . . ?
C50 C49 C52 106.7(4) . . ?
C49 C50 H50A 109.5 . . ?
C49 C50 H50B 109.5 . . ?
H50A C50 H50B 109.5 . . ?
C49 C50 H50C 109.5 . . ?
H50A C50 H50C 109.5 . . ?
H50B C50 H50C 109.5 . . ?
C49 C51 H51A 109.5 . . ?
C49 C51 H51B 109.5 . . ?
H51A C51 H51B 109.5 . . ?
C49 C51 H51C 109.5 . . ?
H51A C51 H51C 109.5 . . ?
H51B C51 H51C 109.5 . . ?
C49 C52 H52A 109.5 . . ?
C49 C52 H52B 109.5 . . ?
H52A C52 H52B 109.5 . . ?
C49 C52 H52C 109.5 . . ?
H52A C52 H52C 109.5 . . ?
H52B C52 H52C 109.5 . . ?
N14 C53 C55 109.5(4) . . ?
N14 C53 C56 108.8(4) . . ?
C55 C53 C56 109.3(4) . . ?
N14 C53 C54 109.2(4) . . ?
C55 C53 C54 111.4(5) . . ?
C56 C53 C54 108.7(4) . . ?
C53 C54 H54A 109.5 . . ?
C53 C54 H54B 109.5 . . ?
H54A C54 H54B 109.5 . . ?
C53 C54 H54C 109.5 . . ?
H54A C54 H54C 109.5 . . ?
H54B C54 H54C 109.5 . . ?
C53 C55 H55A 109.5 . . ?
C53 C55 H55B 109.5 . . ?
H55A C55 H55B 109.5 . . ?
C53 C55 H55C 109.5 . . ?
H55A C55 H55C 109.5 . . ?
H55B C55 H55C 109.5 . . ?
C53 C56 H56A 109.5 . . ?
C53 C56 H56B 109.5 . . ?
H56A C56 H56B 109.5 . . ?
C53 C56 H56C 109.5 . . ?
H56A C56 H56C 109.5 . . ?
H56B C56 H56C 109.5 . . ?
N16 C57 Si4 121.8(4) . . ?
N16 C57 H57 119.1 . . ?
Si4 C57 H57 119.1 . . ?
Si4 C58 H58A 109.5 . . ?
Si4 C58 H58B 109.5 . . ?
H58A C58 H58B 109.5 . . ?
Si4 C58 H58C 109.5 . . ?
H58A C58 H58C 109.5 . . ?
H58B C58 H58C 109.5 . . ?
Si4 C59 H59A 109.5 . . ?
Si4 C59 H59B 109.5 . . ?
H59A C59 H59B 109.5 . . ?
Si4 C59 H59C 109.5 . . ?
H59A C59 H59C 109.5 . . ?
H59B C59 H59C 109.5 . . ?
Si4 C60 H60A 109.5 . . ?
Si4 C60 H60B 109.5 . . ?
H60A C60 H60B 109.5 . . ?
Si4 C60 H60C 109.5 . . ?
H60A C60 H60C 109.5 . . ?
H60B C60 H60C 109.5 . . ?

loop_
_geom_bond_atom_site_label_1
_geom_bond_atom_site_label_2
_geom_bond_distance
_geom_bond_site_symmetry_2
_geom_bond_publ_flag
Si1 C13 1.865(6) . ?
Si1 C14 1.866(6) . ?
Si1 C15 1.873(6) . ?
Si1 C12 1.875(6) . ?
Si2 C27 1.864(5) . ?
Si2 C28 1.864(6) . ?
Si2 C30 1.868(5) . ?
Si2 C29 1.869(6) . ?
Si3 C45 1.851(6) . ?
Si3 C43 1.857(6) . ?
Si3 C42 1.861(5) . ?
Si3 C44 1.862(6) . ?
Si4 C59 1.854(7) . ?
Si4 C60 1.858(7) . ?
Si4 C58 1.859(6) . ?
Si4 C57 1.859(5) . ?
N1 C1 1.389(7) . ?
N1 C2 1.404(7) . ?
N1 C8 1.506(6) . ?
N2 C3 1.374(7) . ?
N2 C1 1.389(6) . ?
N2 C4 1.490(7) . ?
N3 C1 1.321(7) . ?
N3 N4 1.378(6) . ?
N4 C12 1.293(7) . ?
N5 C18 1.376(7) . ?
N5 C16 1.392(6) . ?
N5 C19 1.508(7) . ?
N6 C16 1.392(7) . ?
N6 C17 1.407(6) . ?
N6 C23 1.508(6) . ?
N7 C16 1.314(6) . ?
N7 N8 1.383(5) . ?
N8 C27 1.284(6) . ?
N9 C33 1.378(6) . ?
N9 C31 1.391(6) . ?
N9 C34 1.506(6) . ?
N10 C31 1.392(6) . ?
N10 C32 1.402(6) . ?
N10 C38 1.504(6) . ?
N11 C31 1.322(6) . ?
N11 N12 1.385(6) . ?
N12 C42 1.280(6) . ?
N13 C46 1.399(6) . ?
N13 C48 1.400(6) . ?
N13 C49 1.503(6) . ?
N14 C46 1.380(6) . ?
N14 C47 1.385(6) . ?
N14 C53 1.495(6) . ?
N15 C46 1.316(7) . ?
N15 N16 1.378(6) . ?
N16 C57 1.286(7) . ?
C2 C3 1.331(8) . ?
C2 H2 0.9500 . ?
C3 H3 0.9500 . ?
C4 C7 1.519(8) . ?
C4 C5 1.532(8) . ?
C4 C6 1.536(7) . ?
C5 H5A 0.9800 . ?
C5 H5B 0.9800 . ?
C5 H5C 0.9800 . ?
C6 H6A 0.9800 . ?
C6 H6B 0.9800 . ?
C6 H6C 0.9800 . ?
C7 H7A 0.9800 . ?
C7 H7B 0.9800 . ?
C7 H7C 0.9800 . ?
C8 C10 1.523(7) . ?
C8 C9 1.530(7) . ?
C8 C11 1.540(7) . ?
C9 H9A 0.9800 . ?
C9 H9B 0.9800 . ?
C9 H9C 0.9800 . ?
C10 H10A 0.9800 . ?
C10 H10B 0.9800 . ?
C10 H10C 0.9800 . ?
C11 H11A 0.9800 . ?
C11 H11B 0.9800 . ?
C11 H11C 0.9800 . ?
C12 H12 0.9500 . ?
C13 H13A 0.9800 . ?
C13 H13B 0.9800 . ?
C13 H13C 0.9800 . ?
C14 H14A 0.9800 . ?
C14 H14B 0.9800 . ?
C14 H14C 0.9800 . ?
C15 H15A 0.9800 . ?
C15 H15B 0.9800 . ?
C15 H15C 0.9800 . ?
C17 C18 1.340(8) . ?
C17 H17 0.9500 . ?
C18 H18 0.9500 . ?
C19 C22 1.526(7) . ?
C19 C21 1.529(7) . ?
C19 C20 1.535(7) . ?
C20 H20A 0.9800 . ?
C20 H20B 0.9800 . ?
C20 H20C 0.9800 . ?
C21 H21A 0.9800 . ?
C21 H21B 0.9800 . ?
C21 H21C 0.9800 . ?
C22 H22A 0.9800 . ?
C22 H22B 0.9800 . ?
C22 H22C 0.9800 . ?
C23 C25 1.516(7) . ?
C23 C26 1.531(7) . ?
C23 C24 1.538(7) . ?
C24 H24A 0.9800 . ?
C24 H24B 0.9800 . ?
C24 H24C 0.9800 . ?
C25 H25A 0.9800 . ?
C25 H25B 0.9800 . ?
C25 H25C 0.9800 . ?
C26 H26A 0.9800 . ?
C26 H26B 0.9800 . ?
C26 H26C 0.9800 . ?
C27 H27 0.9500 . ?
C28 H28A 0.9800 . ?
C28 H28B 0.9800 . ?
C28 H28C 0.9800 . ?
C29 H29A 0.9800 . ?
C29 H29B 0.9800 . ?
C29 H29C 0.9800 . ?
C30 H30A 0.9800 . ?
C30 H30B 0.9800 . ?
C30 H30C 0.9800 . ?
C32 C33 1.328(7) . ?
C32 H32 0.9500 . ?
C33 H33 0.9500 . ?
C34 C36 1.522(7) . ?
C34 C35 1.535(7) . ?
C34 C37 1.545(6) . ?
C35 H35A 0.9800 . ?
C35 H35B 0.9800 . ?
C35 H35C 0.9800 . ?
C36 H36A 0.9800 . ?
C36 H36B 0.9800 . ?
C36 H36C 0.9800 . ?
C37 H37A 0.9800 . ?
C37 H37B 0.9800 . ?
C37 H37C 0.9800 . ?
C38 C40 1.522(7) . ?
C38 C41 1.531(7) . ?
C38 C39 1.533(7) . ?
C39 H39A 0.9800 . ?
C39 H39B 0.9800 . ?
C39 H39C 0.9800 . ?
C40 H40A 0.9800 . ?
C40 H40B 0.9800 . ?
C40 H40C 0.9800 . ?
C41 H41A 0.9800 . ?
C41 H41B 0.9800 . ?
C41 H41C 0.9800 . ?
C42 H42 0.9500 . ?
C43 H43A 0.9800 . ?
C43 H43B 0.9800 . ?
C43 H43C 0.9800 . ?
C44 H44A 0.9800 . ?
C44 H44B 0.9800 . ?
C44 H44C 0.9800 . ?
C45 H45A 0.9800 . ?
C45 H45B 0.9800 . ?
C45 H45C 0.9800 . ?
C47 C48 1.332(7) . ?
C47 H47 0.9500 . ?
C48 H48 0.9500 . ?
C49 C51 1.517(7) . ?
C49 C50 1.524(7) . ?
C49 C52 1.545(7) . ?
C50 H50A 0.9800 . ?
C50 H50B 0.9800 . ?
C50 H50C 0.9800 . ?
C51 H51A 0.9800 . ?
C51 H51B 0.9800 . ?
C51 H51C 0.9800 . ?
C52 H52A 0.9800 . ?
C52 H52B 0.9800 . ?
C52 H52C 0.9800 . ?
C53 C55 1.526(7) . ?
C53 C56 1.528(7) . ?
C53 C54 1.530(7) . ?
C54 H54A 0.9800 . ?
C54 H54B 0.9800 . ?
C54 H54C 0.9800 . ?
C55 H55A 0.9800 . ?
C55 H55B 0.9800 . ?
C55 H55C 0.9800 . ?
C56 H56A 0.9800 . ?
C56 H56B 0.9800 . ?
C56 H56C 0.9800 . ?
C57 H57 0.9500 . ?
C58 H58A 0.9800 . ?
C58 H58B 0.9800 . ?
C58 H58C 0.9800 . ?
C59 H59A 0.9800 . ?
C59 H59B 0.9800 . ?
C59 H59C 0.9800 . ?
C60 H60A 0.9800 . ?
C60 H60B 0.9800 . ?
C60 H60C 0.9800 . ?

loop_
_geom_torsion_atom_site_label_1
_geom_torsion_atom_site_label_2
_geom_torsion_atom_site_label_3
_geom_torsion_atom_site_label_4
_geom_torsion
_geom_torsion_site_symmetry_1
_geom_torsion_site_symmetry_2
_geom_torsion_site_symmetry_3
_geom_torsion_site_symmetry_4
_geom_torsion_publ_flag
C1 N3 N4 C12 -175.5(5) . . . . ?
C16 N7 N8 C27 175.6(4) . . . . ?
C31 N11 N12 C42 173.8(4) . . . . ?
C46 N15 N16 C57 -178.3(5) . . . . ?
N4 N3 C1 N1 14.5(9) . . . . ?
N4 N3 C1 N2 -168.9(4) . . . . ?
C2 N1 C1 N3 176.8(6) . . . . ?
C8 N1 C1 N3 -0.7(10) . . . . ?
C2 N1 C1 N2 -0.1(5) . . . . ?
C8 N1 C1 N2 -177.6(4) . . . . ?
C3 N2 C1 N3 -177.2(5) . . . . ?
C4 N2 C1 N3 0.1(8) . . . . ?
C3 N2 C1 N1 0.4(6) . . . . ?
C4 N2 C1 N1 177.6(4) . . . . ?
C1 N1 C2 C3 -0.2(6) . . . . ?
C8 N1 C2 C3 177.5(5) . . . . ?
N1 C2 C3 N2 0.5(7) . . . . ?
C1 N2 C3 C2 -0.5(6) . . . . ?
C4 N2 C3 C2 -177.8(5) . . . . ?
C3 N2 C4 C7 112.9(6) . . . . ?
C1 N2 C4 C7 -63.9(6) . . . . ?
C3 N2 C4 C5 -123.8(6) . . . . ?
C1 N2 C4 C5 59.4(7) . . . . ?
C3 N2 C4 C6 -5.6(7) . . . . ?
C1 N2 C4 C6 177.6(5) . . . . ?
C1 N1 C8 C10 -68.4(6) . . . . ?
C2 N1 C8 C10 114.4(5) . . . . ?
C1 N1 C8 C9 173.7(5) . . . . ?
C2 N1 C8 C9 -3.6(6) . . . . ?
C1 N1 C8 C11 55.6(7) . . . . ?
C2 N1 C8 C11 -121.6(5) . . . . ?
N3 N4 C12 Si1 -178.2(4) . . . . ?
C13 Si1 C12 N4 25.8(6) . . . . ?
C14 Si1 C12 N4 -94.7(5) . . . . ?
C15 Si1 C12 N4 147.2(5) . . . . ?
N8 N7 C16 N5 163.8(4) . . . . ?
N8 N7 C16 N6 -17.7(8) . . . . ?
C18 N5 C16 N7 -179.3(4) . . . . ?
C19 N5 C16 N7 -1.4(7) . . . . ?
C18 N5 C16 N6 1.8(5) . . . . ?
C19 N5 C16 N6 179.7(4) . . . . ?
C17 N6 C16 N7 179.4(6) . . . . ?
C23 N6 C16 N7 -7.7(9) . . . . ?
C17 N6 C16 N5 -2.0(5) . . . . ?
C23 N6 C16 N5 171.0(4) . . . . ?
C16 N6 C17 C18 1.5(6) . . . . ?
C23 N6 C17 C18 -172.1(4) . . . . ?
N6 C17 C18 N5 -0.4(6) . . . . ?
C16 N5 C18 C17 -0.9(6) . . . . ?
C19 N5 C18 C17 -178.8(4) . . . . ?
C18 N5 C19 C22 117.0(5) . . . . ?
C16 N5 C19 C22 -60.6(6) . . . . ?
C18 N5 C19 C21 -120.6(5) . . . . ?
C16 N5 C19 C21 61.8(6) . . . . ?
C18 N5 C19 C20 -2.5(7) . . . . ?
C16 N5 C19 C20 179.9(4) . . . . ?
C16 N6 C23 C25 76.5(6) . . . . ?
C17 N6 C23 C25 -111.4(5) . . . . ?
C16 N6 C23 C26 -48.4(6) . . . . ?
C17 N6 C23 C26 123.7(5) . . . . ?
C16 N6 C23 C24 -165.0(5) . . . . ?
C17 N6 C23 C24 7.1(6) . . . . ?
N7 N8 C27 Si2 -176.8(3) . . . . ?
C28 Si2 C27 N8 -31.2(5) . . . . ?
C30 Si2 C27 N8 -152.7(4) . . . . ?
C29 Si2 C27 N8 88.6(5) . . . . ?
N12 N11 C31 N9 173.1(4) . . . . ?
N12 N11 C31 N10 -9.0(8) . . . . ?
C33 N9 C31 N11 178.6(4) . . . . ?
C34 N9 C31 N11 1.3(7) . . . . ?
C33 N9 C31 N10 0.1(5) . . . . ?
C34 N9 C31 N10 -177.2(4) . . . . ?
C32 N10 C31 N11 -178.7(5) . . . . ?
C38 N10 C31 N11 1.2(9) . . . . ?
C32 N10 C31 N9 -0.7(5) . . . . ?
C38 N10 C31 N9 179.2(4) . . . . ?
C31 N10 C32 C33 1.1(5) . . . . ?
C38 N10 C32 C33 -178.9(4) . . . . ?
N10 C32 C33 N9 -1.0(5) . . . . ?
C31 N9 C33 C32 0.5(5) . . . . ?
C34 N9 C33 C32 177.8(4) . . . . ?
C33 N9 C34 C36 -115.7(5) . . . . ?
C31 N9 C34 C36 61.2(6) . . . . ?
C33 N9 C34 C35 119.4(5) . . . . ?
C31 N9 C34 C35 -63.7(6) . . . . ?
C33 N9 C34 C37 2.7(6) . . . . ?
C31 N9 C34 C37 179.6(4) . . . . ?
C31 N10 C38 C40 -175.0(5) . . . . ?
C32 N10 C38 C40 4.9(6) . . . . ?
C31 N10 C38 C41 -57.5(6) . . . . ?
C32 N10 C38 C41 122.4(5) . . . . ?
C31 N10 C38 C39 67.1(6) . . . . ?
C32 N10 C38 C39 -113.0(5) . . . . ?
N11 N12 C42 Si3 179.2(3) . . . . ?
C45 Si3 C42 N12 120.9(5) . . . . ?
C43 Si3 C42 N12 -0.6(5) . . . . ?
C44 Si3 C42 N12 -121.8(5) . . . . ?
N16 N15 C46 N14 -175.6(4) . . . . ?
N16 N15 C46 N13 4.5(9) . . . . ?
C47 N14 C46 N15 -179.3(4) . . . . ?
C53 N14 C46 N15 -1.0(7) . . . . ?
C47 N14 C46 N13 0.6(5) . . . . ?
C53 N14 C46 N13 178.9(4) . . . . ?
C48 N13 C46 N15 179.2(6) . . . . ?
C49 N13 C46 N15 0.3(9) . . . . ?
C48 N13 C46 N14 -0.6(5) . . . . ?
C49 N13 C46 N14 -179.6(4) . . . . ?
C46 N14 C47 C48 -0.3(6) . . . . ?
C53 N14 C47 C48 -178.7(4) . . . . ?
N14 C47 C48 N13 -0.1(6) . . . . ?
C46 N13 C48 C47 0.4(6) . . . . ?
C49 N13 C48 C47 179.5(4) . . . . ?
C46 N13 C49 C51 59.6(6) . . . . ?
C48 N13 C49 C51 -119.2(5) . . . . ?
C46 N13 C49 C50 -66.1(6) . . . . ?
C48 N13 C49 C50 115.1(5) . . . . ?
C46 N13 C49 C52 177.7(5) . . . . ?
C48 N13 C49 C52 -1.1(6) . . . . ?
C46 N14 C53 C55 60.8(6) . . . . ?
C47 N14 C53 C55 -121.2(5) . . . . ?
C46 N14 C53 C56 -179.9(4) . . . . ?
C47 N14 C53 C56 -1.8(6) . . . . ?
C46 N14 C53 C54 -61.4(6) . . . . ?
C47 N14 C53 C54 116.7(5) . . . . ?
N15 N16 C57 Si4 179.5(4) . . . . ?
C59 Si4 C57 N16 -73.7(6) . . . . ?
C60 Si4 C57 N16 47.6(6) . . . . ?
C58 Si4 C57 N16 167.6(5) . . . . ?
